data_7037329
loop_
_publ_author_name
'Honacker, Christian'
'Qu, Zheng-Wang'
'Tannert, Jens'
'Layh, Marcus'
'Hepp, Alexander'
'Grimme, Stefan'
'Uhl, Werner'

_publ_section_title
;
 Functionalized alkynyl-chlorogermanes: hydrometallation, Ge-Cl bond
 activation, Ge-H bond formation and chlorine-tert-butyl exchange via a
 transient germyl cation.
;
_journal_issue 14
_journal_name_full 'Dalton transactions (Cambridge, England : 2003)'
_journal_page_first 6159
_journal_page_last 6174
_journal_paper_doi 10.1039/c5dt03918e
_journal_volume 45
_journal_year 2016
_chemical_formula_sum 'C26 H42 Al Cl Ge'
_chemical_formula_weight 489.61
_chemical_name_systematic
;
 ?
;
_chemical_properties_physical 'Air-sensitive, Hygroscopic'
_space_group_crystal_system triclinic
_space_group_IT_number 2
_space_group_name_Hall '-P 1'
_space_group_name_H-M_alt 'P -1'
_symmetry_space_group_name_Hall '-P 1'
_symmetry_space_group_name_H-M 'P -1'
_atom_sites_solution_hydrogens geom
_audit_creation_method SHELXL-2013
_audit_update_record
;
2015-09-30 deposited with the CCDC.
2015-11-19 downloaded from the CCDC.
;
_cell_angle_alpha 80.8910(10)
_cell_angle_beta 74.8150(10)
_cell_angle_gamma 89.8310(10)
_cell_formula_units_Z 2
_cell_length_a 10.1763(5)
_cell_length_b 10.7259(5)
_cell_length_c 13.9537(6)
_cell_measurement_reflns_used 9882
_cell_measurement_temperature 153(2)
_cell_measurement_theta_max 30.080
_cell_measurement_theta_min 2.649
_cell_volume 1450.15(12)
_computing_cell_refinement 'Bruker SAINT+'
_computing_data_collection 'Bruker SMART'
_computing_data_reduction 'Bruker SHELXTL'
_computing_molecular_graphics 'Bruker SHELXTL'
_computing_publication_material 'Bruker SHELXTL'
_computing_structure_refinement 'SHELXL-2013 (Sheldrick, 2013)'
_computing_structure_solution 'SHELXS-2013 (Sheldrick, 2013)'
_diffrn_ambient_temperature 153(2)
_diffrn_measured_fraction_theta_full 0.977
_diffrn_measured_fraction_theta_max 0.984
_diffrn_measurement_device_type 'CCD area detector'
_diffrn_measurement_method 'omega scans'
_diffrn_radiation_type MoK\a
_diffrn_radiation_wavelength 0.71073
_diffrn_reflns_av_R_equivalents 0.0178
_diffrn_reflns_av_unetI/netI 0.0200
_diffrn_reflns_Laue_measured_fraction_full 0.977
_diffrn_reflns_Laue_measured_fraction_max 0.984
_diffrn_reflns_limit_h_max 13
_diffrn_reflns_limit_h_min -13
_diffrn_reflns_limit_k_max 14
_diffrn_reflns_limit_k_min -14
_diffrn_reflns_limit_l_max 19
_diffrn_reflns_limit_l_min -19
_diffrn_reflns_number 20227
_diffrn_reflns_point_group_measured_fraction_full 0.977
_diffrn_reflns_point_group_measured_fraction_max 0.984
_diffrn_reflns_theta_full 25.242
_diffrn_reflns_theta_max 29.130
_diffrn_reflns_theta_min 2.075
_diffrn_source microsource
_exptl_absorpt_coefficient_mu 1.188
_exptl_absorpt_correction_T_max 0.7460
_exptl_absorpt_correction_T_min 0.6679
_exptl_absorpt_correction_type empirical
_exptl_absorpt_process_details SADABS
_exptl_crystal_colour colourless
_exptl_crystal_density_diffrn 1.121
_exptl_crystal_description block
_exptl_crystal_F_000 520
_exptl_crystal_size_max 0.330
_exptl_crystal_size_mid 0.210
_exptl_crystal_size_min 0.150
_refine_diff_density_max 0.490
_refine_diff_density_min -0.394
_refine_diff_density_rms 0.055
_refine_ls_extinction_method none
_refine_ls_goodness_of_fit_ref 1.059
_refine_ls_hydrogen_treatment constr
_refine_ls_matrix_type full
_refine_ls_number_parameters 274
_refine_ls_number_reflns 7696
_refine_ls_number_restraints 0
_refine_ls_restrained_S_all 1.059
_refine_ls_R_factor_all 0.0290
_refine_ls_R_factor_gt 0.0263
_refine_ls_shift/su_max 0.002
_refine_ls_shift/su_mean 0.000
_refine_ls_structure_factor_coef Fsqd
_refine_ls_weighting_details 'w=1/[\s^2^(Fo^2^)+(0.0391P)^2^+0.3578P] where P=(Fo^2^+2Fc^2^)/3'
_refine_ls_weighting_scheme calc
_refine_ls_wR_factor_gt 0.0700
_refine_ls_wR_factor_ref 0.0717
_reflns_Friedel_coverage 0.000
_reflns_number_gt 7138
_reflns_number_total 7696
_reflns_threshold_expression 'I > 2\s(I)'
_cod_data_source_file c5dt03918e2.cif
_cod_data_source_block sad
_cod_depositor_comments 'Adding full bibliography for 7037325--7037335.cif.'
_cod_database_code 7037329
_shelx_space_group_comment
;
The symmetry employed for this shelxl refinement is uniquely defined
by the following loop, which should always be used as a source of
symmetry information in preference to the above space-group names.
They are only intended as comments.
;
_shelx_estimated_absorpt_t_min 0.695
_shelx_estimated_absorpt_t_max 0.842
_shelxl_version_number 2013-4

loop_
_space_group_symop_operation_xyz
'x, y, z'
'-x, -y, -z'

loop_
_atom_site_label
_atom_site_type_symbol
_atom_site_fract_x
_atom_site_fract_y
_atom_site_fract_z
_atom_site_U_iso_or_equiv
_atom_site_adp_type
_atom_site_occupancy
_atom_site_site_symmetry_order
_atom_site_calc_flag
_atom_site_refinement_flags_posn
_atom_site_refinement_flags_adp
Ge1 Ge 0.26828(2) 0.11451(2) 0.34626(2) 0.02375(5) Uani 1 1 d . .
Cl1 Cl 0.07692(3) 0.14897(3) 0.28514(2) 0.02794(7) Uani 1 1 d . .
C11 C 0.21229(14) 0.18099(13) 0.46641(10) 0.0324(3) Uani 1 1 d . .
C12 C 0.18876(13) 0.21873(12) 0.54504(9) 0.0288(2) Uani 1 1 d . .
C13 C 0.16316(14) 0.26636(12) 0.64149(9) 0.0309(3) Uani 1 1 d . .
C14 C 0.1281(2) 0.40531(16) 0.62414(14) 0.0582(5) Uani 1 1 d . .
H14A H 0.2038 0.4530 0.5767 0.070 Uiso 1 1 calc R U
H14B H 0.1092 0.4372 0.6867 0.070 Uiso 1 1 calc R U
H14C H 0.0494 0.4130 0.5982 0.070 Uiso 1 1 calc R U
C15 C 0.04405(18) 0.19097(16) 0.71898(11) 0.0447(4) Uani 1 1 d . .
H15A H -0.0358 0.1982 0.6944 0.054 Uiso 1 1 calc R U
H15B H 0.0269 0.2236 0.7811 0.054 Uiso 1 1 calc R U
H15C H 0.0662 0.1037 0.7301 0.054 Uiso 1 1 calc R U
C16 C 0.2918(2) 0.2544(2) 0.67766(15) 0.0622(5) Uani 1 1 d . .
H16A H 0.3131 0.1670 0.6891 0.075 Uiso 1 1 calc R U
H16B H 0.2776 0.2880 0.7392 0.075 Uiso 1 1 calc R U
H16C H 0.3659 0.3007 0.6275 0.075 Uiso 1 1 calc R U
C21 C 0.37980(12) 0.20916(11) 0.22448(9) 0.0250(2) Uani 1 1 d . .
C22 C 0.51200(13) 0.24113(13) 0.20422(10) 0.0315(3) Uani 1 1 d . .
H22 H 0.5485 0.2883 0.1380 0.038 Uiso 1 1 calc R U
C23 C 0.61615(14) 0.21815(15) 0.26456(12) 0.0395(3) Uani 1 1 d . .
C24 C 0.6595(2) 0.3467(2) 0.28305(18) 0.0656(5) Uani 1 1 d . .
H24A H 0.6920 0.4019 0.2198 0.079 Uiso 1 1 calc R U
H24B H 0.7307 0.3362 0.3167 0.079 Uiso 1 1 calc R U
H24C H 0.5828 0.3828 0.3242 0.079 Uiso 1 1 calc R U
C25 C 0.56414(16) 0.13115(18) 0.36495(13) 0.0495(4) Uani 1 1 d . .
H25A H 0.4910 0.1698 0.4074 0.059 Uiso 1 1 calc R U
H25B H 0.6368 0.1167 0.3970 0.059 Uiso 1 1 calc R U
H25C H 0.5318 0.0521 0.3539 0.059 Uiso 1 1 calc R U
C26 C 0.73913(17) 0.1603(2) 0.19948(16) 0.0614(5) Uani 1 1 d . .
H26A H 0.7114 0.0808 0.1860 0.074 Uiso 1 1 calc R U
H26B H 0.8087 0.1472 0.2346 0.074 Uiso 1 1 calc R U
H26C H 0.7742 0.2166 0.1371 0.074 Uiso 1 1 calc R U
Al1 Al 0.25028(4) 0.25587(4) 0.14043(3) 0.02502(8) Uani 1 1 d . .
C01 C 0.19668(15) 0.43507(14) 0.13077(12) 0.0386(3) Uani 1 1 d . .
C011 C 0.2815(3) 0.5136(2) 0.0339(3) 0.1258(15) Uani 1 1 d . .
H01A H 0.2449 0.5960 0.0253 0.151 Uiso 1 1 calc R U
H01B H 0.2790 0.4729 -0.0221 0.151 Uiso 1 1 calc R U
H01C H 0.3740 0.5216 0.0374 0.151 Uiso 1 1 calc R U
C012 C 0.2131(3) 0.4882(2) 0.2215(2) 0.0790(8) Uani 1 1 d . .
H01D H 0.3068 0.4857 0.2229 0.095 Uiso 1 1 calc R U
H01E H 0.1575 0.4386 0.2818 0.095 Uiso 1 1 calc R U
H01F H 0.1852 0.5740 0.2172 0.095 Uiso 1 1 calc R U
C013 C 0.04730(19) 0.44703(18) 0.13025(15) 0.0536(4) Uani 1 1 d . .
H01G H 0.0243 0.5342 0.1269 0.064 Uiso 1 1 calc R U
H01H H -0.0093 0.3986 0.1907 0.064 Uiso 1 1 calc R U
H01I H 0.0330 0.4158 0.0728 0.064 Uiso 1 1 calc R U
C02 C 0.25614(15) 0.15628(15) 0.03103(10) 0.0362(3) Uani 1 1 d . .
C021 C 0.3784(2) 0.2059(2) -0.05774(13) 0.0621(5) Uani 1 1 d . .
H02A H 0.3840 0.1576 -0.1109 0.075 Uiso 1 1 calc R U
H02B H 0.4606 0.1979 -0.0361 0.075 Uiso 1 1 calc R U
H02C H 0.3673 0.2932 -0.0818 0.075 Uiso 1 1 calc R U
C022 C 0.2780(3) 0.01712(18) 0.06491(14) 0.0613(5) Uani 1 1 d . .
H02D H 0.2038 -0.0168 0.1213 0.074 Uiso 1 1 calc R U
H02E H 0.3620 0.0094 0.0842 0.074 Uiso 1 1 calc R U
H02F H 0.2821 -0.0288 0.0105 0.074 Uiso 1 1 calc R U
C023 C 0.12760(19) 0.1655(2) -0.00556(15) 0.0583(5) Uani 1 1 d . .
H02G H 0.1356 0.1154 -0.0579 0.070 Uiso 1 1 calc R U
H02H H 0.1158 0.2520 -0.0313 0.070 Uiso 1 1 calc R U
H02I H 0.0503 0.1347 0.0494 0.070 Uiso 1 1 calc R U
C31 C 0.26727(12) -0.06666(12) 0.37342(9) 0.0262(2) Uani 1 1 d . .
C32 C 0.18019(14) -0.13381(13) 0.46040(9) 0.0320(3) Uani 1 1 d . .
H32 H 0.1219 -0.0894 0.5086 0.038 Uiso 1 1 calc R U
C33 C 0.17782(16) -0.26457(14) 0.47738(11) 0.0397(3) Uani 1 1 d . .
H33 H 0.1175 -0.3108 0.5372 0.048 Uiso 1 1 calc R U
C34 C 0.26229(17) -0.32867(14) 0.40819(12) 0.0416(3) Uani 1 1 d . .
H34 H 0.2604 -0.4194 0.4203 0.050 Uiso 1 1 calc R U
C35 C 0.34920(16) -0.26299(14) 0.32194(12) 0.0388(3) Uani 1 1 d . .
H35 H 0.4075 -0.3080 0.2742 0.047 Uiso 1 1 calc R U
C36 C 0.35223(13) -0.13207(13) 0.30435(10) 0.0322(3) Uani 1 1 d . .
H36 H 0.4129 -0.0864 0.2445 0.039 Uiso 1 1 calc R U

loop_
_atom_site_aniso_label
_atom_site_aniso_U_11
_atom_site_aniso_U_22
_atom_site_aniso_U_33
_atom_site_aniso_U_23
_atom_site_aniso_U_13
_atom_site_aniso_U_12
Ge1 0.02182(7) 0.03120(7) 0.01845(6) -0.00528(5) -0.00498(5) -0.00059(5)
Cl1 0.01875(12) 0.03906(15) 0.02476(13) -0.00282(11) -0.00496(10) -0.00224(10)
C11 0.0330(6) 0.0396(7) 0.0257(6) -0.0086(5) -0.0076(5) 0.0010(5)
C12 0.0309(6) 0.0315(6) 0.0254(6) -0.0052(5) -0.0096(5) 0.0019(5)
C13 0.0386(7) 0.0333(6) 0.0225(5) -0.0079(5) -0.0089(5) -0.0013(5)
C14 0.0912(15) 0.0347(8) 0.0427(9) -0.0106(7) -0.0044(9) 0.0038(8)
C15 0.0576(10) 0.0472(8) 0.0259(6) -0.0062(6) -0.0048(6) -0.0116(7)
C16 0.0531(11) 0.0986(16) 0.0465(10) -0.0240(10) -0.0262(8) 0.0003(10)
C21 0.0227(5) 0.0295(5) 0.0228(5) -0.0050(4) -0.0054(4) 0.0011(4)
C22 0.0240(6) 0.0376(6) 0.0319(6) -0.0029(5) -0.0071(5) -0.0026(5)
C23 0.0240(6) 0.0515(8) 0.0463(8) -0.0086(7) -0.0147(6) -0.0041(5)
C24 0.0629(12) 0.0647(12) 0.0788(14) -0.0137(10) -0.0343(11) -0.0196(10)
C25 0.0344(8) 0.0687(11) 0.0497(9) 0.0010(8) -0.0249(7) -0.0064(7)
C26 0.0280(8) 0.0928(15) 0.0661(12) -0.0156(11) -0.0157(8) 0.0126(8)
Al1 0.02107(16) 0.03268(18) 0.02052(16) -0.00380(14) -0.00450(13) 0.00255(13)
C01 0.0319(7) 0.0333(7) 0.0446(8) -0.0004(6) -0.0034(6) 0.0030(5)
C011 0.107(2) 0.0506(12) 0.145(3) 0.0349(15) 0.068(2) 0.0153(13)
C012 0.0882(16) 0.0543(11) 0.133(2) -0.0537(13) -0.0744(17) 0.0320(11)
C013 0.0555(10) 0.0543(10) 0.0631(11) -0.0197(8) -0.0312(9) 0.0241(8)
C02 0.0355(7) 0.0529(8) 0.0229(6) -0.0120(6) -0.0091(5) 0.0106(6)
C021 0.0528(11) 0.0960(15) 0.0323(8) -0.0189(9) 0.0029(7) 0.0074(10)
C022 0.0953(16) 0.0555(10) 0.0428(9) -0.0253(8) -0.0254(10) 0.0242(10)
C023 0.0503(10) 0.0866(14) 0.0550(10) -0.0367(10) -0.0291(8) 0.0174(9)
C31 0.0243(5) 0.0332(6) 0.0219(5) -0.0033(4) -0.0080(4) -0.0007(4)
C32 0.0318(6) 0.0400(7) 0.0225(5) -0.0017(5) -0.0060(5) -0.0005(5)
C33 0.0447(8) 0.0402(7) 0.0302(6) 0.0047(6) -0.0091(6) -0.0051(6)
C34 0.0515(9) 0.0327(7) 0.0424(8) -0.0021(6) -0.0178(7) 0.0005(6)
C35 0.0399(7) 0.0378(7) 0.0392(7) -0.0106(6) -0.0087(6) 0.0052(6)
C36 0.0284(6) 0.0378(7) 0.0289(6) -0.0064(5) -0.0042(5) 0.0003(5)

loop_
_atom_type_symbol
_atom_type_description
_atom_type_scat_dispersion_real
_atom_type_scat_dispersion_imag
_atom_type_scat_source
C C 0.0033 0.0016 'International Tables Vol C Tables 4.2.6.8 and 6.1.1.4'
H H 0.0000 0.0000 'International Tables Vol C Tables 4.2.6.8 and 6.1.1.4'
Al Al 0.0645 0.0514 'International Tables Vol C Tables 4.2.6.8 and 6.1.1.4'
Cl Cl 0.1484 0.1585 'International Tables Vol C Tables 4.2.6.8 and 6.1.1.4'
Ge Ge 0.1547 1.8001 'International Tables Vol C Tables 4.2.6.8 and 6.1.1.4'

loop_
_geom_angle_atom_site_label_1
_geom_angle_atom_site_label_2
_geom_angle_atom_site_label_3
_geom_angle
C11 Ge1 C21 122.76(6)
C11 Ge1 C31 110.74(6)
C21 Ge1 C31 121.80(5)
C11 Ge1 Cl1 100.39(4)
C21 Ge1 Cl1 90.17(4)
C31 Ge1 Cl1 101.84(4)
Ge1 Cl1 Al1 80.537(13)
C12 C11 Ge1 173.23(13)
C11 C12 C13 178.63(14)
C12 C13 C16 108.62(12)
C12 C13 C15 110.01(11)
C16 C13 C15 110.57(14)
C12 C13 C14 108.52(12)
C16 C13 C14 109.64(15)
C15 C13 C14 109.45(14)
C13 C14 H14A 109.5
C13 C14 H14B 109.5
H14A C14 H14B 109.5
C13 C14 H14C 109.5
H14A C14 H14C 109.5
H14B C14 H14C 109.5
C13 C15 H15A 109.5
C13 C15 H15B 109.5
H15A C15 H15B 109.5
C13 C15 H15C 109.5
H15A C15 H15C 109.5
H15B C15 H15C 109.5
C13 C16 H16A 109.5
C13 C16 H16B 109.5
H16A C16 H16B 109.5
C13 C16 H16C 109.5
H16A C16 H16C 109.5
H16B C16 H16C 109.5
C22 C21 Ge1 127.13(10)
C22 C21 Al1 128.86(10)
Ge1 C21 Al1 103.92(6)
C21 C22 C23 133.02(13)
C21 C22 H22 113.5
C23 C22 H22 113.5
C22 C23 C25 114.06(11)
C22 C23 C24 107.37(14)
C25 C23 C24 109.29(15)
C22 C23 C26 107.24(13)
C25 C23 C26 109.41(15)
C24 C23 C26 109.38(15)
C23 C24 H24A 109.5
C23 C24 H24B 109.5
H24A C24 H24B 109.5
C23 C24 H24C 109.5
H24A C24 H24C 109.5
H24B C24 H24C 109.5
C23 C25 H25A 109.5
C23 C25 H25B 109.5
H25A C25 H25B 109.5
C23 C25 H25C 109.5
H25A C25 H25C 109.5
H25B C25 H25C 109.5
C23 C26 H26A 109.5
C23 C26 H26B 109.5
H26A C26 H26B 109.5
C23 C26 H26C 109.5
H26A C26 H26C 109.5
H26B C26 H26C 109.5
C02 Al1 C01 122.16(7)
C02 Al1 C21 116.47(6)
C01 Al1 C21 114.99(6)
C02 Al1 Cl1 105.43(5)
C01 Al1 Cl1 103.25(5)
C21 Al1 Cl1 85.30(4)
C012 C01 C011 110.6(2)
C012 C01 C013 106.87(15)
C011 C01 C013 107.3(2)
C012 C01 Al1 109.78(12)
C011 C01 Al1 110.66(13)
C013 C01 Al1 111.57(11)
C01 C011 H01A 109.5
C01 C011 H01B 109.5
H01A C011 H01B 109.5
C01 C011 H01C 109.5
H01A C011 H01C 109.5
H01B C011 H01C 109.5
C01 C012 H01D 109.5
C01 C012 H01E 109.5
H01D C012 H01E 109.5
C01 C012 H01F 109.5
H01D C012 H01F 109.5
H01E C012 H01F 109.5
C01 C013 H01G 109.5
C01 C013 H01H 109.5
H01G C013 H01H 109.5
C01 C013 H01I 109.5
H01G C013 H01I 109.5
H01H C013 H01I 109.5
C023 C02 C022 108.52(16)
C023 C02 C021 108.73(14)
C022 C02 C021 107.21(15)
C023 C02 Al1 112.95(10)
C022 C02 Al1 110.95(10)
C021 C02 Al1 108.30(12)
C02 C021 H02A 109.5
C02 C021 H02B 109.5
H02A C021 H02B 109.5
C02 C021 H02C 109.5
H02A C021 H02C 109.5
H02B C021 H02C 109.5
C02 C022 H02D 109.5
C02 C022 H02E 109.5
H02D C022 H02E 109.5
C02 C022 H02F 109.5
H02D C022 H02F 109.5
H02E C022 H02F 109.5
C02 C023 H02G 109.5
C02 C023 H02H 109.5
H02G C023 H02H 109.5
C02 C023 H02I 109.5
H02G C023 H02I 109.5
H02H C023 H02I 109.5
C32 C31 C36 119.53(12)
C32 C31 Ge1 120.72(10)
C36 C31 Ge1 119.74(9)
C33 C32 C31 119.98(13)
C33 C32 H32 120.0
C31 C32 H32 120.0
C32 C33 C34 120.05(13)
C32 C33 H33 120.0
C34 C33 H33 120.0
C35 C34 C33 120.40(14)
C35 C34 H34 119.8
C33 C34 H34 119.8
C34 C35 C36 119.93(14)
C34 C35 H35 120.0
C36 C35 H35 120.0
C35 C36 C31 120.10(13)
C35 C36 H36 119.9
C31 C36 H36 119.9

loop_
_geom_bond_atom_site_label_1
_geom_bond_atom_site_label_2
_geom_bond_distance
Ge1 C11 1.8760(13)
Ge1 C21 1.9122(12)
Ge1 C31 1.9196(13)
Ge1 Cl1 2.3285(3)
Cl1 Al1 2.4325(5)
C11 C12 1.1948(18)
C12 C13 1.4743(17)
C13 C16 1.520(2)
C13 C15 1.528(2)
C13 C14 1.528(2)
C14 H14A 0.9599
C14 H14B 0.9599
C14 H14C 0.9599
C15 H15A 0.9599
C15 H15B 0.9599
C15 H15C 0.9599
C16 H16A 0.9599
C16 H16B 0.9599
C16 H16C 0.9599
C21 C22 1.3342(17)
C21 Al1 1.9960(12)
C22 C23 1.5143(19)
C22 H22 0.9600
C23 C25 1.521(2)
C23 C24 1.529(2)
C23 C26 1.535(2)
C24 H24A 0.9599
C24 H24B 0.9599
C24 H24C 0.9599
C25 H25A 0.9599
C25 H25B 0.9599
C25 H25C 0.9599
C26 H26A 0.9599
C26 H26B 0.9599
C26 H26C 0.9599
Al1 C02 1.9857(14)
Al1 C01 1.9901(15)
C01 C012 1.515(3)
C01 C011 1.521(3)
C01 C013 1.527(2)
C011 H01A 0.9599
C011 H01B 0.9599
C011 H01C 0.9599
C012 H01D 0.9599
C012 H01E 0.9599
C012 H01F 0.9599
C013 H01G 0.9599
C013 H01H 0.9599
C013 H01I 0.9599
C02 C023 1.521(2)
C02 C022 1.527(2)
C02 C021 1.534(2)
C021 H02A 0.9599
C021 H02B 0.9599
C021 H02C 0.9599
C022 H02D 0.9599
C022 H02E 0.9599
C022 H02F 0.9599
C023 H02G 0.9599
C023 H02H 0.9599
C023 H02I 0.9599
C31 C32 1.3931(17)
C31 C36 1.3938(18)
C32 C33 1.384(2)
C32 H32 0.9600
C33 C34 1.384(2)
C33 H33 0.9600
C34 C35 1.380(2)
C34 H34 0.9600
C35 C36 1.386(2)
C35 H35 0.9600
C36 H36 0.9600

loop_
_geom_torsion_atom_site_label_1
_geom_torsion_atom_site_label_2
_geom_torsion_atom_site_label_3
_geom_torsion_atom_site_label_4
_geom_torsion
Ge1 C21 C22 C23 -0.6(2)
Al1 C21 C22 C23 175.45(12)
C21 C22 C23 C25 6.6(2)
C21 C22 C23 C24 -114.67(19)
C21 C22 C23 C26 127.88(18)
C36 C31 C32 C33 -0.4(2)
Ge1 C31 C32 C33 178.06(10)
C31 C32 C33 C34 0.3(2)
C32 C33 C34 C35 -0.1(2)
C33 C34 C35 C36 0.1(2)
C34 C35 C36 C31 -0.3(2)
C32 C31 C36 C35 0.4(2)
Ge1 C31 C36 C35 -178.08(11)
